data_1528170
loop_
_publ_author_name
'Vrtis, M.L.'
'Jorgensen, J.D.'
'Hinks, D.G.'

_publ_section_title
;
 The structural phase transiton in the Re Cu6 compounds (RE= La, Ce, Pr,
 Nd)
;
_journal_name_full 'Journal of Solid State Chemistry'
_journal_page_first 93
_journal_page_last 101
_journal_volume 84
_journal_year 1990
_chemical_formula_sum 'Cu6 Nd'
_chemical_name_systematic 'Nd Cu6'
_space_group_IT_number 14
_symmetry_space_group_name_Hall '-P 2ybc'
_symmetry_space_group_name_H-M 'P 1 21/c 1'
_cell_angle_alpha 90
_cell_angle_beta 91.162
_cell_angle_gamma 90
_cell_formula_units_Z 4
_cell_length_a 5.0568
_cell_length_b 10.0933
_cell_length_c 8.04
_cell_volume 410.276
_citation_journal_id_ASTM JSSCBI
_cod_data_source_file Vrtis_JSSCBI_1990_320.cif
_cod_data_source_block Cu6Nd1
_cod_original_cell_volume 410.2756
_cod_original_formula_sum 'Cu6 Nd1'
_cod_database_code 1528170

loop_
_symmetry_equiv_pos_as_xyz
x,y,z
-x,y+1/2,-z+1/2
-x,-y,-z
x,-y-1/2,z-1/2

loop_
_atom_site_label
_atom_site_type_symbol
_atom_site_fract_x
_atom_site_fract_y
_atom_site_fract_z
_atom_site_occupancy
_atom_site_U_iso_or_equiv
Cu2 Cu 0.2442 0.1422 0.1466 1 0.0
Cu5 Cu 0.251 -0.4836 -0.1003 1 0.0
Cu3 Cu 0.2497 -0.2443 -0.1819 1 0.0
Cu6 Cu 0.5039 -0.1916 -0.4338 1 0.0
Cu1 Cu 0.0056 0.1902 0.4361 1 0.0
Cu4 Cu 0.2329 -0.4034 -0.4387 1 0.0
Nd1 Nd 0.2587 0.437 0.261 1 0.0
